data_2223555
loop_
_publ_author_name
'Hu, Pu-Zhou'
'Zhang, Yong-Hua'
'Wang, Jian-Ge'
'Qin, Jian-Hua'
'Zhao, Bang-Tun'

_publ_section_title
;
 Bis(1,3,4-thiadiazol-2-yl) disulfide
;
_journal_coeditor_code SJ2643
_journal_issue 10
_journal_name_full 'Acta Crystallographica Section E'
_journal_page_first o2483
_journal_paper_doi 10.1107/S1600536809036782
_journal_volume 65
_journal_year 2009
_chemical_formula_iupac 'C4 H2 N4 S4'
_chemical_formula_moiety 'C4 H2 N4 S4'
_chemical_formula_sum 'C4 H2 N4 S4'
_chemical_formula_weight 234.34
_chemical_melting_point 384
_chemical_name_common
;
Bis(1,3,4-thiadiazolyl)-5,5'-disulfide
;
_chemical_name_systematic
;
Bis(1,3,4-thiadiazol-2-yl) disulfide
;
_space_group_IT_number 15
_symmetry_cell_setting monoclinic
_symmetry_space_group_name_Hall '-C 2yc'
_symmetry_space_group_name_H-M 'C 1 2/c 1'
_atom_sites_solution_hydrogens geom
_atom_sites_solution_primary direct
_atom_sites_solution_secondary difmap
_audit_creation_method SHELXL-97
_cell_angle_alpha 90.00
_cell_angle_beta 100.074(3)
_cell_angle_gamma 90.00
_cell_formula_units_Z 4
_cell_length_a 9.706(2)
_cell_length_b 4.8980(12)
_cell_length_c 18.008(5)
_cell_measurement_reflns_used 1881
_cell_measurement_temperature 291(2)
_cell_measurement_theta_max 28.25
_cell_measurement_theta_min 2.30
_cell_volume 842.9(4)
_computing_cell_refinement 'SAINT (Bruker, 1997)'
_computing_data_collection 'SMART (Bruker, 1997)'
_computing_data_reduction 'SAINT (Bruker, 1997)'
_computing_molecular_graphics 'SHELXTL (Sheldrick, 2008)'
_computing_publication_material 'SHELXTL (Sheldrick, 2008)'
_computing_structure_refinement 'SHELXL-97 (Sheldrick, 2008)'
_computing_structure_solution 'SHELXS-97 (Sheldrick, 2008)'
_diffrn_ambient_temperature 291(2)
_diffrn_measured_fraction_theta_full 0.995
_diffrn_measured_fraction_theta_max 0.995
_diffrn_measurement_device_type 'Bruker SMART CCD area detector'
_diffrn_measurement_method '\f and \w scans'
_diffrn_radiation_monochromator graphite
_diffrn_radiation_source 'fine-focus sealed tube'
_diffrn_radiation_type MoK\a
_diffrn_radiation_wavelength 0.71073
_diffrn_reflns_av_R_equivalents 0.0167
_diffrn_reflns_av_sigmaI/netI 0.0143
_diffrn_reflns_limit_h_max 11
_diffrn_reflns_limit_h_min -11
_diffrn_reflns_limit_k_max 5
_diffrn_reflns_limit_k_min -5
_diffrn_reflns_limit_l_max 21
_diffrn_reflns_limit_l_min -21
_diffrn_reflns_number 2915
_diffrn_reflns_theta_full 25.46
_diffrn_reflns_theta_max 25.46
_diffrn_reflns_theta_min 2.30
_diffrn_standards_number 0
_exptl_absorpt_coefficient_mu 1.069
_exptl_absorpt_correction_T_max 0.8887
_exptl_absorpt_correction_T_min 0.7460
_exptl_absorpt_correction_type multi-scan
_exptl_absorpt_process_details '(SADABS; Bruker, 1997)'
_exptl_crystal_colour colorless
_exptl_crystal_density_diffrn 1.847
_exptl_crystal_density_method 'not measured'
_exptl_crystal_description block
_exptl_crystal_F_000 472
_exptl_crystal_size_max 0.29
_exptl_crystal_size_mid 0.20
_exptl_crystal_size_min 0.11
_refine_diff_density_max 0.172
_refine_diff_density_min -0.260
_refine_ls_extinction_method none
_refine_ls_goodness_of_fit_ref 1.110
_refine_ls_hydrogen_treatment constr
_refine_ls_matrix_type full
_refine_ls_number_parameters 55
_refine_ls_number_reflns 783
_refine_ls_number_restraints 0
_refine_ls_restrained_S_all 1.110
_refine_ls_R_factor_all 0.0231
_refine_ls_R_factor_gt 0.0210
_refine_ls_shift/su_max 0.001
_refine_ls_shift/su_mean <0.001
_refine_ls_structure_factor_coef Fsqd
_refine_ls_weighting_details 'calc w=1/[\s^2^(Fo^2^)+(0.0269P)^2^+0.5364P] where P=(Fo^2^+2Fc^2^)/3'
_refine_ls_weighting_scheme calc
_refine_ls_wR_factor_gt 0.0530
_refine_ls_wR_factor_ref 0.0545
_reflns_number_gt 727
_reflns_number_total 783
_reflns_threshold_expression I>2\s(I)
_cod_data_source_file sj2643.cif
_cod_data_source_block I
_cod_depositor_comments
;
The following automatic conversions were performed:
'_symmetry_cell_setting' value 'Monoclinic' changed to 'monoclinic'
according to '/home/saulius/struct/CIF-dictionaries/cif_core.dic'
dictionary named 'cif_core.dic' version 2.4.1 from 2010-06-29.

Automatic conversion script
Id: cif_fix_enum 1527 2010-12-29 10:47:43Z saulius 

The following automatic conversions were performed:

'_symmetry_cell_setting' value 'Monoclinic' changed to 'monoclinic'
according to /home/saulius/struct/CIF-dictionaries/cif_core.dic
dictionary named 'cif_core.dic' version 2.4.1 from 2010-06-29.

Automatic conversion script
Id: cif_fix_values 1715 2011-07-08 13:25:40Z adriana 
;
_cod_original_sg_symbol_H-M 'C 2/c'
_cod_database_code 2223555
_cod_database_fobs_code 2223555

loop_
_symmetry_equiv_pos_as_xyz
'x, y, z'
'-x, y, -z+1/2'
'x+1/2, y+1/2, z'
'-x+1/2, y+1/2, -z+1/2'
'-x, -y, -z'
'x, -y, z-1/2'
'-x+1/2, -y+1/2, -z'
'x+1/2, -y+1/2, z-1/2'

loop_
_atom_site_type_symbol
_atom_site_label
_atom_site_fract_x
_atom_site_fract_y
_atom_site_fract_z
_atom_site_U_iso_or_equiv
_atom_site_adp_type
_atom_site_calc_flag
_atom_site_refinement_flags
_atom_site_occupancy
_atom_site_disorder_assembly
_atom_site_disorder_group
S S1 0.58334(4) 0.20034(8) 0.72250(2) 0.03599(15) Uani d . 1 . .
S S2 0.37175(4) 0.60103(10) 0.63157(3) 0.04226(16) Uani d . 1 . .
C C1 0.53518(15) 0.4548(3) 0.65306(8) 0.0291(3) Uani d . 1 . .
C C2 0.43894(19) 0.7877(4) 0.56554(9) 0.0393(4) Uani d . 1 . .
H H2 0.3858 0.9153 0.5347 0.047 Uiso calc R 1 . .
N N1 0.62594(14) 0.5425(3) 0.61357(8) 0.0388(3) Uani d . 1 . .
N N2 0.56803(16) 0.7391(3) 0.56152(8) 0.0414(4) Uani d . 1 . .

loop_
_atom_site_aniso_label
_atom_site_aniso_U_11
_atom_site_aniso_U_22
_atom_site_aniso_U_33
_atom_site_aniso_U_12
_atom_site_aniso_U_13
_atom_site_aniso_U_23
S1 0.0434(3) 0.0342(3) 0.0334(2) 0.00958(17) 0.01497(18) 0.00365(16)
S2 0.0290(2) 0.0495(3) 0.0495(3) 0.00302(18) 0.01012(19) 0.0138(2)
C1 0.0310(8) 0.0296(8) 0.0274(7) 0.0002(6) 0.0072(6) -0.0023(6)
C2 0.0433(10) 0.0400(10) 0.0333(9) -0.0019(7) 0.0034(7) 0.0067(7)
N1 0.0358(8) 0.0441(8) 0.0390(8) 0.0026(6) 0.0137(6) 0.0069(6)
N2 0.0463(9) 0.0443(8) 0.0354(7) -0.0022(7) 0.0118(6) 0.0079(6)

loop_
_atom_type_symbol
_atom_type_description
_atom_type_scat_dispersion_real
_atom_type_scat_dispersion_imag
_atom_type_scat_source
C C 0.0033 0.0016 'International Tables Vol C Tables 4.2.6.8 and 6.1.1.4'
H H 0.0000 0.0000 'International Tables Vol C Tables 4.2.6.8 and 6.1.1.4'
N N 0.0061 0.0033 'International Tables Vol C Tables 4.2.6.8 and 6.1.1.4'
S S 0.1246 0.1234 'International Tables Vol C Tables 4.2.6.8 and 6.1.1.4'

loop_
_geom_angle_atom_site_label_1
_geom_angle_atom_site_label_2
_geom_angle_atom_site_label_3
_geom_angle_site_symmetry_1
_geom_angle_site_symmetry_3
_geom_angle
_geom_angle_publ_flag
C1 S1 S1 . 2_656 102.08(5) ?
C2 S2 C1 . . 86.01(8) ?
N1 C1 S2 . . 115.22(12) ?
N1 C1 S1 . . 119.96(12) ?
S2 C1 S1 . . 124.81(9) ?
N2 C2 S2 . . 115.54(13) ?
N2 C2 H2 . . 122.2 ?
S2 C2 H2 . . 122.2 ?
C1 N1 N2 . . 111.40(13) ?
C2 N2 N1 . . 111.82(14) ?

loop_
_geom_bond_atom_site_label_1
_geom_bond_atom_site_label_2
_geom_bond_site_symmetry_2
_geom_bond_distance
_geom_bond_publ_flag
S1 C1 . 1.7695(16) ?
S1 S1 2_656 2.0393(9) ?
S2 C2 . 1.7164(17) ?
S2 C1 . 1.7217(16) ?
C1 N1 . 1.298(2) ?
C2 N2 . 1.290(2) ?
C2 H2 . 0.9300 ?
N1 N2 . 1.392(2) ?

loop_
_geom_hbond_atom_site_label_D
_geom_hbond_atom_site_label_H
_geom_hbond_atom_site_label_A
_geom_hbond_site_symmetry_A
_geom_hbond_distance_DH
_geom_hbond_distance_HA
_geom_hbond_distance_DA
_geom_hbond_angle_DHA
_geom_hbond_publ_flag
C2 H2 N2 5_676 0.93 2.52 3.249(2) 135.7 y

loop_
_geom_torsion_atom_site_label_1
_geom_torsion_atom_site_label_2
_geom_torsion_atom_site_label_3
_geom_torsion_atom_site_label_4
_geom_torsion_site_symmetry_1
_geom_torsion_site_symmetry_2
_geom_torsion_site_symmetry_3
_geom_torsion_site_symmetry_4
_geom_torsion
_geom_torsion_publ_flag
C2 S2 C1 N1 . . . . -0.11(13) ?
C2 S2 C1 S1 . . . . -179.53(11) ?
S1 S1 C1 N1 2_656 . . . 169.70(12) ?
S1 S1 C1 S2 2_656 . . . -10.90(11) ?
C1 S2 C2 N2 . . . . 0.38(15) ?
S2 C1 N1 N2 . . . . -0.16(18) ?
S1 C1 N1 N2 . . . . 179.30(11) ?
S2 C2 N2 N1 . . . . -0.5(2) ?
C1 N1 N2 C2 . . . . 0.4(2) ?
